data_2017392
loop_
_publ_author_name
'Churakov, Andrei V.'
'Lermontova, Elmira Kh.'
'Zaitsev, Kirill V.'
'Huang, Mengmeng'
'Karlov, Sergey S.'
'Zaitseva, Galina S.'
'Howard, Judith A. K.'

_publ_section_title
;
 Crystal packing in the structures of diethanolamine derivatives
;
_journal_coeditor_code GD3304
_journal_issue 11
_journal_name_full 'Acta Crystallographica Section C'
_journal_page_first o587
_journal_page_last o592
_journal_paper_doi 10.1107/S0108270109036749
_journal_volume 65
_journal_year 2009
_chemical_formula_iupac 'C17 H21 N O2'
_chemical_formula_moiety 'C17 H21 N O2'
_chemical_formula_sum 'C17 H21 N O2'
_chemical_formula_weight 271.35
_chemical_name_systematic
;
2-[(2-hydroxyethyl)(methyl)amino]-1,2-diphenylethanol
;
_space_group_IT_number 14
_symmetry_cell_setting monoclinic
_symmetry_space_group_name_Hall '-P 2yn'
_symmetry_space_group_name_H-M 'P 1 21/n 1'
_atom_sites_solution_hydrogens geom
_atom_sites_solution_primary direct
_atom_sites_solution_secondary difmap
_audit_creation_method SHELXL97
_cell_angle_alpha 90.00
_cell_angle_beta 99.0340(10)
_cell_angle_gamma 90.00
_cell_formula_units_Z 4
_cell_length_a 9.5879(5)
_cell_length_b 10.0655(6)
_cell_length_c 16.1252(9)
_cell_measurement_reflns_used 3073
_cell_measurement_temperature 300(2)
_cell_measurement_theta_max 28.743
_cell_measurement_theta_min 2.394
_cell_volume 1536.89(15)
_computing_cell_refinement 'SAINT (Bruker, 2004)'
_computing_data_collection 'SMART (Bruker, 2004)'
_computing_data_reduction 'SAINT (Bruker, 2004)'
_computing_molecular_graphics 'SHELXTL (Sheldrick, 2008)'
_computing_publication_material 'SHELXTL (Sheldrick, 2008)'
_computing_structure_refinement 'SHELXL97 (Sheldrick, 2008)'
_computing_structure_solution 'SHELXS97 (Sheldrick, 2008)'
_diffrn_ambient_temperature 300(2)
_diffrn_measured_fraction_theta_full 1.000
_diffrn_measured_fraction_theta_max 1.000
_diffrn_measurement_device_type 'Bruker SMART 1K'
_diffrn_measurement_method \w
_diffrn_radiation_monochromator graphite
_diffrn_radiation_source 'fine-focus sealed tube'
_diffrn_radiation_type MoK\a
_diffrn_radiation_wavelength 0.71073
_diffrn_reflns_av_R_equivalents 0.0271
_diffrn_reflns_av_sigmaI/netI 0.0311
_diffrn_reflns_limit_h_max 9
_diffrn_reflns_limit_h_min -11
_diffrn_reflns_limit_k_max 11
_diffrn_reflns_limit_k_min -12
_diffrn_reflns_limit_l_max 19
_diffrn_reflns_limit_l_min -14
_diffrn_reflns_number 8282
_diffrn_reflns_theta_full 26.00
_diffrn_reflns_theta_max 26.00
_diffrn_reflns_theta_min 2.32
_exptl_absorpt_coefficient_mu 0.076
_exptl_absorpt_correction_T_max 0.9970
_exptl_absorpt_correction_T_min 0.9864
_exptl_absorpt_correction_type multi-scan
_exptl_absorpt_process_details '(SADABS; Bruker, 2004)'
_exptl_crystal_colour colourless
_exptl_crystal_density_diffrn 1.173
_exptl_crystal_density_method 'not measured'
_exptl_crystal_description plate
_exptl_crystal_F_000 584
_exptl_crystal_size_max 0.18
_exptl_crystal_size_mid 0.16
_exptl_crystal_size_min 0.04
_refine_diff_density_max 0.177
_refine_diff_density_min -0.155
_refine_ls_extinction_method none
_refine_ls_goodness_of_fit_ref 1.056
_refine_ls_hydrogen_treatment mixed
_refine_ls_matrix_type full
_refine_ls_number_parameters 195
_refine_ls_number_reflns 3025
_refine_ls_number_restraints 0
_refine_ls_restrained_S_all 1.056
_refine_ls_R_factor_all 0.0708
_refine_ls_R_factor_gt 0.0436
_refine_ls_shift/su_max 0.000
_refine_ls_shift/su_mean 0.000
_refine_ls_structure_factor_coef Fsqd
_refine_ls_weighting_details 'calc w = 1/[\s^2^(Fo^2^)+(0.0518P)^2^+0.1373P] where P=(Fo^2^+2Fc^2^)/3'
_refine_ls_weighting_scheme calc
_refine_ls_wR_factor_gt 0.1042
_refine_ls_wR_factor_ref 0.1130
_reflns_number_gt 2099
_reflns_number_total 3025
_reflns_threshold_expression I>2\s(I)
_cod_data_source_file gd3304.cif
_cod_data_source_block VI_300
_cod_original_sg_symbol_H-M 'P 21/n'
_cod_database_code 2017392
_cod_database_fobs_code 2017392

loop_
_symmetry_equiv_pos_as_xyz
'x, y, z'
'-x+1/2, y+1/2, -z+1/2'
'-x, -y, -z'
'x-1/2, -y-1/2, z-1/2'

loop_
_atom_site_type_symbol
_atom_site_label
_atom_site_fract_x
_atom_site_fract_y
_atom_site_fract_z
_atom_site_U_iso_or_equiv
_atom_site_adp_type
_atom_site_calc_flag
_atom_site_refinement_flags
_atom_site_occupancy
_atom_site_disorder_assembly
_atom_site_disorder_group
N N1 0.13034(12) 0.28024(12) 0.52004(7) 0.0410(3) Uani d . 1 . .
O O1 0.37554(17) 0.44375(14) 0.51848(10) 0.0698(4) Uani d . 1 . .
H H1A 0.292(7) 0.477(5) 0.501(3) 0.105 Uiso d P 0.51(2) . .
H H1B 0.461(6) 0.502(6) 0.513(4) 0.105 Uiso d P 0.49(2) . .
O O2 -0.10849(16) 0.43621(12) 0.53813(8) 0.0543(3) Uani d . 1 . .
H H2A -0.190(6) 0.475(5) 0.518(3) 0.081 Uiso d P 0.51(2) . .
H H2B -0.041(5) 0.461(4) 0.518(3) 0.081 Uiso d P 0.49(2) . .
C C1 0.38199(17) 0.30547(19) 0.50519(12) 0.0600(5) Uani d . 1 . .
H H11A 0.4759 0.2734 0.5272 0.072 Uiso calc R 1 . .
H H11B 0.3642 0.2872 0.4454 0.072 Uiso calc R 1 . .
C C2 0.27463(16) 0.23294(16) 0.54767(10) 0.0501(4) Uani d . 1 . .
H H21A 0.2792 0.1387 0.5357 0.060 Uiso calc R 1 . .
H H21B 0.2983 0.2446 0.6080 0.060 Uiso calc R 1 . .
C C3 0.08071(19) 0.2418(2) 0.43275(10) 0.0630(5) Uani d . 1 . .
H H3A 0.1530 0.2603 0.3994 0.095 Uiso calc R 1 . .
H H3B -0.0028 0.2914 0.4114 0.095 Uiso calc R 1 . .
H H3C 0.0594 0.1486 0.4302 0.095 Uiso calc R 1 . .
C C4 0.03132(15) 0.23746(14) 0.57566(9) 0.0391(3) Uani d . 1 . .
H H4A 0.0234 0.1405 0.5717 0.047 Uiso calc R 1 . .
C C5 -0.11738(15) 0.29667(15) 0.54522(9) 0.0421(4) Uani d . 1 . .
H H5 -0.1520 0.2606 0.4893 0.051 Uiso calc R 1 . .
C C6 0.06436(19) 0.18146(19) 0.72902(11) 0.0588(5) Uani d . 1 . .
H H6 0.0286 0.0975 0.7140 0.071 Uiso calc R 1 . .
C C7 0.1006(2) 0.2136(3) 0.81363(12) 0.0817(7) Uani d . 1 . .
H H7 0.0891 0.1515 0.8547 0.098 Uiso calc R 1 . .
C C8 0.1530(2) 0.3369(3) 0.83594(13) 0.0860(7) Uani d . 1 . .
H H8 0.1760 0.3593 0.8924 0.103 Uiso calc R 1 . .
C C9 0.1719(2) 0.4274(2) 0.77537(12) 0.0706(6) Uani d . 1 . .
H H9 0.2093 0.5107 0.7909 0.085 Uiso calc R 1 . .
C C10 0.13587(17) 0.39601(17) 0.69139(10) 0.0524(4) Uani d . 1 . .
H H10 0.1488 0.4585 0.6508 0.063 Uiso calc R 1 . .
C C11 0.08071(15) 0.27249(15) 0.66697(9) 0.0410(4) Uani d . 1 . .
C C12 -0.22040(15) 0.25797(15) 0.60285(9) 0.0414(4) Uani d . 1 . .
C C13 -0.26360(17) 0.34606(17) 0.65922(10) 0.0525(4) Uani d . 1 . .
H H13 -0.2307 0.4331 0.6616 0.063 Uiso calc R 1 . .
C C14 -0.3560(2) 0.3055(2) 0.71241(11) 0.0685(5) Uani d . 1 . .
H H14 -0.3852 0.3659 0.7498 0.082 Uiso calc R 1 . .
C C15 -0.4043(2) 0.1778(2) 0.71042(12) 0.0715(6) Uani d . 1 . .
H H15 -0.4655 0.1513 0.7467 0.086 Uiso calc R 1 . .
C C16 -0.3627(2) 0.08911(19) 0.65501(12) 0.0659(5) Uani d . 1 . .
H H16 -0.3949 0.0019 0.6537 0.079 Uiso calc R 1 . .
C C17 -0.27270(17) 0.12926(17) 0.60097(11) 0.0532(4) Uani d . 1 . .
H H17 -0.2466 0.0689 0.5625 0.064 Uiso calc R 1 . .

loop_
_atom_site_aniso_label
_atom_site_aniso_U_11
_atom_site_aniso_U_22
_atom_site_aniso_U_33
_atom_site_aniso_U_12
_atom_site_aniso_U_13
_atom_site_aniso_U_23
N1 0.0377(7) 0.0473(7) 0.0389(6) 0.0005(5) 0.0086(5) 0.0019(5)
O1 0.0403(8) 0.0620(9) 0.1083(11) -0.0016(6) 0.0156(7) 0.0194(7)
O2 0.0408(7) 0.0498(7) 0.0741(8) 0.0036(5) 0.0144(6) 0.0241(6)
C1 0.0414(10) 0.0757(13) 0.0658(11) 0.0097(8) 0.0178(8) 0.0088(9)
C2 0.0440(9) 0.0512(10) 0.0569(10) 0.0098(7) 0.0134(7) 0.0056(7)
C3 0.0591(11) 0.0854(13) 0.0464(10) -0.0034(9) 0.0139(8) -0.0076(9)
C4 0.0402(8) 0.0346(8) 0.0430(8) -0.0018(6) 0.0086(6) 0.0021(6)
C5 0.0368(8) 0.0475(9) 0.0415(8) -0.0046(6) 0.0046(6) 0.0047(7)
C6 0.0568(11) 0.0676(12) 0.0532(10) 0.0085(9) 0.0125(8) 0.0182(9)
C7 0.0769(14) 0.121(2) 0.0493(11) 0.0318(14) 0.0152(10) 0.0301(12)
C8 0.0772(15) 0.130(2) 0.0462(11) 0.0363(15) -0.0035(10) -0.0117(13)
C9 0.0571(11) 0.0864(15) 0.0635(12) 0.0110(10) -0.0052(9) -0.0226(11)
C10 0.0468(9) 0.0577(11) 0.0511(10) 0.0034(8) 0.0029(7) -0.0049(8)
C11 0.0334(8) 0.0482(9) 0.0416(8) 0.0064(6) 0.0062(6) 0.0061(7)
C12 0.0332(8) 0.0463(9) 0.0431(8) -0.0031(6) 0.0015(6) 0.0065(7)
C13 0.0520(10) 0.0550(10) 0.0514(10) -0.0087(8) 0.0112(8) -0.0005(8)
C14 0.0703(13) 0.0843(14) 0.0555(11) -0.0065(11) 0.0243(9) -0.0044(9)
C15 0.0634(12) 0.0957(16) 0.0591(11) -0.0186(11) 0.0210(9) 0.0162(11)
C16 0.0582(11) 0.0608(12) 0.0777(13) -0.0204(9) 0.0075(10) 0.0188(10)
C17 0.0452(9) 0.0495(10) 0.0646(10) -0.0076(8) 0.0075(8) 0.0034(8)

loop_
_atom_type_symbol
_atom_type_description
_atom_type_scat_dispersion_real
_atom_type_scat_dispersion_imag
_atom_type_scat_source
C C 0.0033 0.0016 'International Tables Vol C Tables 4.2.6.8 and 6.1.1.4'
H H 0.0000 0.0000 'International Tables Vol C Tables 4.2.6.8 and 6.1.1.4'
N N 0.0061 0.0033 'International Tables Vol C Tables 4.2.6.8 and 6.1.1.4'
O O 0.0106 0.0060 'International Tables Vol C Tables 4.2.6.8 and 6.1.1.4'

loop_
_geom_angle_atom_site_label_1
_geom_angle_atom_site_label_2
_geom_angle_atom_site_label_3
_geom_angle_site_symmetry_1
_geom_angle_site_symmetry_3
_geom_angle
_geom_angle_publ_flag
C2 N1 C3 . . 110.80(13) no
C2 N1 C4 . . 112.90(11) no
C3 N1 C4 . . 111.44(12) no
C1 O1 H1A . . 113(3) no
C1 O1 H1B . . 120(3) no
H1A O1 H1B . . 117(5) no
C5 O2 H2A . . 114(3) no
C5 O2 H2B . . 114(3) no
H2A O2 H2B . . 115(4) no
O1 C1 C2 . . 111.01(14) no
O1 C1 H11A . . 109.4 no
C2 C1 H11A . . 109.4 no
O1 C1 H11B . . 109.4 no
C2 C1 H11B . . 109.4 no
H11A C1 H11B . . 108.0 no
N1 C2 C1 . . 112.53(13) no
N1 C2 H21A . . 109.1 no
C1 C2 H21A . . 109.1 no
N1 C2 H21B . . 109.1 no
C1 C2 H21B . . 109.1 no
H21A C2 H21B . . 107.8 no
N1 C3 H3A . . 109.5 no
N1 C3 H3B . . 109.5 no
H3A C3 H3B . . 109.5 no
N1 C3 H3C . . 109.5 no
H3A C3 H3C . . 109.5 no
H3B C3 H3C . . 109.5 no
N1 C4 C11 . . 113.05(12) no
N1 C4 C5 . . 110.12(11) no
C11 C4 C5 . . 110.45(12) no
N1 C4 H4A . . 107.7 no
C11 C4 H4A . . 107.7 no
C5 C4 H4A . . 107.7 no
O2 C5 C12 . . 111.09(13) no
O2 C5 C4 . . 110.07(12) no
C12 C5 C4 . . 111.32(11) no
O2 C5 H5 . . 108.1 no
C12 C5 H5 . . 108.1 no
C4 C5 H5 . . 108.1 no
C11 C6 C7 . . 121.04(19) no
C11 C6 H6 . . 119.5 no
C7 C6 H6 . . 119.5 no
C8 C7 C6 . . 119.62(19) no
C8 C7 H7 . . 120.2 no
C6 C7 H7 . . 120.2 no
C7 C8 C9 . . 120.10(19) no
C7 C8 H8 . . 119.9 no
C9 C8 H8 . . 119.9 no
C8 C9 C10 . . 120.4(2) no
C8 C9 H9 . . 119.8 no
C10 C9 H9 . . 119.8 no
C9 C10 C11 . . 120.69(17) no
C9 C10 H10 . . 119.7 no
C11 C10 H10 . . 119.7 no
C6 C11 C10 . . 118.08(15) no
C6 C11 C4 . . 119.65(15) no
C10 C11 C4 . . 122.18(13) no
C13 C12 C17 . . 118.02(15) no
C13 C12 C5 . . 122.21(14) no
C17 C12 C5 . . 119.76(14) no
C12 C13 C14 . . 120.33(16) no
C12 C13 H13 . . 119.8 no
C14 C13 H13 . . 119.8 no
C15 C14 C13 . . 120.67(18) no
C15 C14 H14 . . 119.7 no
C13 C14 H14 . . 119.7 no
C14 C15 C16 . . 119.84(17) no
C14 C15 H15 . . 120.1 no
C16 C15 H15 . . 120.1 no
C15 C16 C17 . . 119.84(17) no
C15 C16 H16 . . 120.1 no
C17 C16 H16 . . 120.1 no
C16 C17 C12 . . 121.29(17) no
C16 C17 H17 . . 119.4 no
C12 C17 H17 . . 119.4 no

loop_
_geom_bond_atom_site_label_1
_geom_bond_atom_site_label_2
_geom_bond_site_symmetry_2
_geom_bond_distance
_geom_bond_publ_flag
N1 C2 . 1.4647(19) no
N1 C3 . 1.4653(19) no
N1 C4 . 1.4692(18) no
O1 C1 . 1.411(2) no
O1 H1A . 0.87(7) no
O1 H1B . 1.02(6) no
O2 C5 . 1.4129(19) no
O2 H2A . 0.89(6) no
O2 H2B . 0.81(5) no
C1 C2 . 1.511(2) no
C1 H11A . 0.9700 no
C1 H11B . 0.9700 no
C2 H21A . 0.9700 no
C2 H21B . 0.9700 no
C3 H3A . 0.9600 no
C3 H3B . 0.9600 no
C3 H3C . 0.9600 no
C4 C11 . 1.516(2) no
C4 C5 . 1.552(2) no
C4 H4A . 0.9800 no
C5 C12 . 1.510(2) no
C5 H5 . 0.9800 no
C6 C11 . 1.384(2) no
C6 C7 . 1.392(3) no
C6 H6 . 0.9300 no
C7 C8 . 1.366(3) no
C7 H7 . 0.9300 no
C8 C9 . 1.369(3) no
C8 H8 . 0.9300 no
C9 C10 . 1.381(2) no
C9 H9 . 0.9300 no
C10 C11 . 1.384(2) no
C10 H10 . 0.9300 no
C12 C13 . 1.379(2) no
C12 C17 . 1.388(2) no
C13 C14 . 1.388(2) no
C13 H13 . 0.9300 no
C14 C15 . 1.364(3) no
C14 H14 . 0.9300 no
C15 C16 . 1.367(3) no
C15 H15 . 0.9300 no
C16 C17 . 1.379(2) no
C16 H16 . 0.9300 no
C17 H17 . 0.9300 no

loop_
_geom_hbond_atom_site_label_D
_geom_hbond_atom_site_label_H
_geom_hbond_atom_site_label_A
_geom_hbond_site_symmetry_A
_geom_hbond_distance_DH
_geom_hbond_distance_HA
_geom_hbond_distance_DA
_geom_hbond_angle_DHA
O1 H1B O1 3_666 1.02(6) 1.81(6) 2.789(3) 160(5)
O1 H1A O2 3_566 0.87(7) 1.98(7) 2.849(2) 177(5)
O2 H2A O1 3_566 0.89(6) 1.96(6) 2.849(2) 176(4)
O2 H2B O2 3_566 0.81(5) 2.09(4) 2.880(3) 168(4)
